data_2000546
loop_
_publ_author_name
'Bugge, K.-E.'
'Verboom, W.'
'Reinhoudt, D. N.'
'Harkema, S.'

_publ_section_title
;
 Ethanol complex of
 1,3-diethoxy-<i>p</i>-<i>tert</i>-butylcalix[4]arene
;
_journal_issue 10
_journal_name_full 'Acta Crystallographica Section C'
_journal_page_first 1848
_journal_page_last 1851
_journal_paper_doi 10.1107/S0108270192001239
_journal_volume 48
_journal_year 1992
_chemical_formula_moiety 'C48 H64 O4,C2 H6 O1'
_chemical_formula_sum 'C50 H70 O5'
_chemical_formula_weight 751.1
_space_group_IT_number 2
_space_group_name_Hall '-P 1'
_space_group_name_H-M_alt 'P -1'
_symmetry_cell_setting triclinic
_symmetry_space_group_name_Hall '-P 1'
_symmetry_space_group_name_H-M 'P -1'
_cell_angle_alpha 97.680(10)
_cell_angle_beta 96.960(10)
_cell_angle_gamma 105.730(10)
_cell_formula_units_Z 4
_cell_length_a 12.3840(10)
_cell_length_b 17.7860(10)
_cell_length_c 21.903(2)
_cell_volume 4539.0(7)
_diffrn_radiation_type Cu
_diffrn_radiation_wavelength 1.5418
_exptl_absorpt_coefficient_mu 0.504
_exptl_crystal_density_diffrn 1.099
_exptl_crystal_F_000 1640
_cod_data_source_file ab0181.cif
_cod_data_source_block ab0181a
_cod_original_cell_volume 4539.0(10)
_cod_database_code 2000546

loop_
_space_group_symop_id
_space_group_symop_operation_xyz
1 x,y,z
2 -x,-y,-z

loop_
_atom_site_label
_atom_site_fract_x
_atom_site_fract_y
_atom_site_fract_z
O12 .1730(2) .4738(2) .09220(10)
O32 .0792(3) .4102(2) -.02720(10)
O52 .2937(3) .3976(2) -.06730(10)
O72 .3872(3) .4513(2) .05430(10)
O101A .0614(9) .0849(6) -.0117(4)
O101B -.0219(9) .1355(6) .0773(5)
O412 1.0423(2) .3464(2) .5395(2)
O432 .9216(3) .4510(2) .55790(10)
O452 .9149(2) .4271(2) .68900(10)
O472 1.0354(3) .3224(2) .6737(2)
O501 .4903(5) .2183(3) .5402(3)
C1 .1402(4) .4181(3) .1308(2)
C2 .0276(4) .3740(3) .1229(2)
C3 -.0036(4) .3196(3) .1619(2)
C4 .0749(4) .3084(3) .2084(2)
C5 .1882(4) .3517(3) .2126(2)
C6 .2245(4) .4055(3) .1745(2)
C7 .0413(4) .2501(3) .2532(2)
C8 .1015(5) .1851(3) .2438(3)
C9 -.0864(4) .2105(3) .2435(3)
C10 .0789(5) .2945(3) .3211(2)
C11 -.0607(4) .3817(3) .0708(2)
C13 .1814(4) .5544(3) .1203(2)
C14 .2579(4) .6094(3) .0870(3)
C21 -.0022(4) .3387(3) -.0325(2)
C22 -.0750(4) .3224(3) .0107(2)
C23 -.1605(4) .2510(3) -.0017(2)
C24 -.1784(4) .1953(3) -.0555(2)
C25 -.1013(4) .2137(3) -.0966(2)
C26 -.0134(4) .2829(3) -.0863(2)
C27 -.2759(4) .1188(3) -.0713(2)
C28 -.2298(5) .0471(3) -.0784(3)
C29 -.3529(5) .1101(3) -.0210(3)
C30 -.3504(5) .1183(3) -.1327(3)
C31 .0717(4) .2983(3) -.1315(2)
C41 .2761(4) .3158(3) -.0824(2)
C42 .1723(4) .2670(3) -.1143(2)
C43 .1594(4) .1868(3) -.1300(2)
C44 .2452(4) .1530(3) -.1129(2)
C45 .3463(4) .2041(3) -.0781(2)
C46 .3647(4) .2850(3) -.0618(2)
C47 .2311(5) .0646(3) -.1334(3)
C48B .3207(8) .0605(5) -.1843(5)
C48A .196(2) .0370(10) -.1981(9)
C49B .1143(8) .0199(5) -.1735(5)
C49A .3120(10) .0329(7) -.0939(6)
C50B .2630(10) .0278(6) -.0763(6)
C50A .1090(10) .0170(10) -.1059(8)
C51 .4732(4) .3375(3) -.0194(2)
C53 .3222(4) .4408(3) -.1178(2)
C54 .2842(5) .5141(3) -.1077(3)
C61 .4195(4) .3932(3) .0813(2)
C62 .4643(4) .3393(3) .0490(2)
C63 .4998(4) .2853(3) .0806(2)
C64 .4933(4) .2831(3) .1430(2)
C65 .4476(4) .3381(3) .1738(2)
C66 .4087(4) .3917(3) .1443(2)
C67 .5335(4) .2242(3) .1785(2)
C68 .5791(5) .1686(3) .1373(3)
C69 .4326(5) .1732(3) .2029(3)
C70 .6286(5) .2710(3) .2343(3)
C71 .3510(4) .4467(3) .1783(2)
C102 .0766(8) .1344(8) .0478(4)
C103 .1728(6) .2110(4) .0607(3)
C401 .9780(4) .2743(3) .5030(2)
C402 .9010(4) .2746(3) .4501(2)
C403 .8346(4) .2017(3) .4157(2)
C404 .8411(4) .1298(3) .4299(2)
C405 .9191(4) .1331(3) .4830(2)
C406 .9865(4) .2032(3) .5209(2)
C407 .7696(5) .0501(3) .3923(3)
C408 .6839(5) .0580(4) .3395(3)
C409 .7024(7) .0018(4) .4353(3)
C410 .8462(6) .0070(3) .3638(3)
C411 .8865(4) .3518(3) .4343(2)
C413 1.1571(4) .3741(3) .5269(2)
C414 1.2230(5) .4385(3) .5792(3)
C421 .8140(4) .4202(3) .5240(2)
C422 .7927(4) .3752(3) .4639(2)
C423 .6822(4) .3512(3) .4315(2)
C424 .5915(4) .3690(3) .4555(2)
C425 .6163(4) .4126(3) .5161(2)
C426 .7248(4) .4377(3) .5508(2)
C427 .4730(4) .3451(3) .4154(2)
C428 .4771(4) .3972(3) .3641(3)
C429 .4392(5) .2587(3) .3837(3)
C430 .3827(4) .3584(3) .4526(3)
C431 .7461(4) .4801(3) .6187(2)
C441 .8000(4) .3936(3) .6926(2)
C442 .7170(4) .4211(3) .6622(2)
C443 .6054(4) .3891(3) .6698(2)
C444 .5728(4) .3299(3) .7051(2)
C445 .6586(4) .3009(3) .7317(2)
C446 .7722(4) .3322(3) .7261(2)
C447 .4501(4) .2958(3) .7150(2)
C448 .4056(6) .2103(5) .6851(5)
C449 .3732(5) .3407(4) .6921(3)
C450 .4461(5) .3003(4) .7844(3)
C451 .8626(4) .2988(3) .7553(2)
C453 .9722(4) .4966(3) .7354(2)
C454 1.0881(5) .5302(3) .7221(3)
C461 .9658(4) .2473(3) .6726(2)
C462 .8848(4) .2321(3) .7118(2)
C463 .8224(4) .1546(3) .7096(2)
C464 .8366(4) .0905(3) .6711(2)
C465 .9176(4) .1088(3) .6326(2)
C466 .9815(4) .1858(3) .6313(2)
C467 .7673(4) .0055(3) .6721(3)
C468 .6433(6) -.0036(4) .6553(5)
C469 .7988(6) -.0556(3) .6271(3)
C470 .7924(6) -.0136(3) .7373(3)
C471 1.0568(4) .2024(3) .5825(2)
C502 .5700(7) .1585(7) .5130(8)
C503 .6862(5) .2022(4) .5682(4)

loop_
_geom_angle_atom_site_label_1
_geom_angle_atom_site_label_2
_geom_angle_atom_site_label_3
_geom_angle
C1 O12 C13 113.8(3)
O12 C1 C2 119.2(4)
O12 C1 C6 118.9(4)
C2 C1 C6 121.8(4)
C1 C2 C3 118.4(4)
C1 C2 C11 121.4(4)
C3 C2 C11 120.1(4)
C2 C3 C4 122.1(4)
C3 C4 C5 117.4(4)
C3 C4 C7 122.8(4)
C5 C4 C7 119.8(4)
C4 C5 C6 123.0(4)
C1 C6 C5 117.0(4)
C1 C6 C71 122.5(5)
C5 C6 C71 120.4(4)
C4 C7 C8 109.6(4)
C4 C7 C9 112.6(5)
C4 C7 C10 109.5(4)
C8 C7 C9 108.6(4)
C8 C7 C10 108.5(4)
C9 C7 C10 107.9(4)
C2 C11 C22 112.8(5)
O12 C13 C14 107.5(5)
O101A C102 O101B 119.3(8)
O101A C102 C103 116.7(8)
O101B C102 C103 116.0(10)
O32 C21 C22 123.0(4)
O32 C21 C26 116.5(4)
C22 C21 C26 120.5(4)
C21 C22 C23 118.4(5)
C21 C22 C11 120.8(3)
C23 C22 C11 120.8(4)
C22 C23 C24 123.4(4)
C23 C24 C25 115.9(4)
C23 C24 C27 123.9(4)
C25 C24 C27 120.2(4)
C24 C25 C26 123.4(5)
C21 C26 C25 118.4(4)
C21 C26 C31 120.5(3)
C25 C26 C31 121.1(4)
C24 C27 C28 110.3(4)
C24 C27 C29 112.4(4)
C24 C27 C30 109.2(4)
C28 C27 C29 108.2(5)
C28 C27 C30 109.4(4)
C29 C27 C30 107.3(4)
C26 C31 C42 111.8(4)
C41 O52 C53 114.4(3)
O52 C41 C42 120.2(4)
O52 C41 C46 117.3(4)
C42 C41 C46 120.3(5)
C41 C42 C43 118.5(5)
C41 C42 C31 121.6(4)
C43 C42 C31 119.2(3)
C42 C43 C44 122.6(4)
C43 C44 C45 116.7(4)
C43 C44 C47 121.7(4)
C45 C44 C47 121.5(5)
C44 C45 C46 123.2(5)
C41 C46 C45 117.2(4)
C41 C46 C51 121.4(5)
C45 C46 C51 121.3(4)
C44 C47 C48A 114.3(9)
C44 C47 C48B 105.6(5)
C44 C47 C49A 113.9(5)
C44 C47 C49B 112.7(6)
C44 C47 C50A 104.2(7)
C44 C47 C50B 110.0(6)
C48A C47 C49A 123(2)
C48B C47 C49B 102.6(7)
C48A C47 C50A 100.2(9)
C48B C47 C50B 110.3(8)
C49A C47 C50A 96.2(9)
C49B C47 C50B 115.0(7)
C46 C51 C62 112.0(4)
O52 C53 C54 107.7(4)
O72 C61 C62 122.3(4)
O72 C61 C66 118.1(3)
C62 C61 C66 121.6(4)
C61 C62 C63 118.5(4)
C61 C62 C51 122.3(4)
C63 C62 C51 119.9(4)
C62 C63 C64 123.1(5)
C63 C64 C65 116.8(5)
C63 C64 C67 123.3(5)
C65 C64 C67 119.9(4)
C64 C65 C66 122.6(4)
C61 C66 C65 118.7(5)
C61 C66 C71 120.2(4)
C65 C66 C71 121.1(4)
C64 C67 C68 112.4(4)
C64 C67 C69 109.0(4)
C64 C67 C70 109.2(4)
C68 C67 C69 107.5(5)
C68 C67 C70 108.9(4)
C69 C67 C70 109.7(4)
C66 C71 C6 110.9(3)
C401 O412 C413 114.2(4)
O412 C401 C402 118.9(4)
O412 C401 C406 119.8(4)
C402 C401 C406 121.3(4)
C401 C402 C403 117.7(5)
C401 C402 C411 120.5(4)
C403 C402 C411 121.7(4)
C402 C403 C404 123.9(4)
C403 C404 C405 116.0(4)
C403 C404 C407 124.1(5)
C405 C404 C407 119.9(5)
C404 C405 C406 124.0(5)
C401 C406 C405 117.1(4)
C401 C406 C471 121.5(4)
C405 C406 C471 121.1(4)
C404 C407 C408 112.5(5)
C404 C407 C409 109.0(5)
C404 C407 C410 109.5(4)
C408 C407 C409 107.2(5)
C408 C407 C410 107.8(5)
C409 C407 C410 110.8(6)
C402 C411 C422 112.4(4)
O412 C413 C414 107.8(4)
O501 C502 C503 95.3(8)
O432 C421 C422 122.3(4)
O432 C421 C426 117.5(4)
C422 C421 C426 120.3(4)
C421 C422 C423 118.1(5)
C421 C422 C411 121.9(4)
C423 C422 C411 120.0(4)
C422 C423 C424 123.7(5)
C423 C424 C425 116.2(4)
C423 C424 C427 120.9(5)
C425 C424 C427 122.9(5)
C424 C425 C426 122.7(5)
C421 C426 C425 119.1(4)
C421 C426 C431 120.3(4)
C425 C426 C431 120.7(4)
C424 C427 C428 108.3(4)
C424 C427 C429 110.8(5)
C424 C427 C430 112.7(4)
C428 C427 C429 108.3(4)
C428 C427 C430 107.5(5)
C429 C427 C430 109.4(4)
C426 C431 C442 110.9(3)
C441 O452 C453 114.5(4)
O452 C441 C442 120.1(5)
O452 C441 C446 118.3(4)
C442 C441 C446 121.6(5)
C441 C442 C443 117.9(4)
C441 C442 C431 121.2(5)
C443 C442 C431 120.7(4)
C442 C443 C444 123.1(5)
C443 C444 C445 116.8(4)
C443 C444 C447 123.2(5)
C445 C444 C447 120.0(4)
C444 C445 C446 122.1(5)
C441 C446 C445 118.4(5)
C441 C446 C451 121.1(5)
C445 C446 C451 120.5(4)
C444 C447 C448 110.1(5)
C444 C447 C449 113.4(5)
C444 C447 C450 109.7(4)
C448 C447 C449 110.5(5)
C448 C447 C450 107.5(6)
C449 C447 C450 105.6(5)
C446 C451 C462 114.1(4)
O452 C453 C454 108.6(4)
O472 C461 C462 122.0(4)
O472 C461 C466 117.1(4)
C462 C461 C466 120.9(4)
C461 C462 C463 118.2(4)
C461 C462 C451 121.7(4)
C463 C462 C451 120.1(4)
C462 C463 C464 123.7(5)
C463 C464 C465 115.8(4)
C463 C464 C467 121.5(5)
C465 C464 C467 122.8(5)
C464 C465 C466 123.4(5)
C461 C466 C465 117.9(5)
C461 C466 C471 121.3(4)
C465 C466 C471 120.6(4)
C464 C467 C468 110.1(5)
C464 C467 C469 112.6(5)
C464 C467 C470 109.1(4)
C468 C467 C469 108.8(5)
C468 C467 C470 110.0(6)
C469 C467 C470 106.5(5)
C466 C471 C406 110.3(4)

loop_
_geom_bond_atom_site_label_1
_geom_bond_atom_site_label_2
_geom_bond_distance
O12 C1 1.395(6)
O12 C13 1.454(6)
C1 C2 1.379(6)
C1 C6 1.413(7)
C2 C3 1.383(7)
C2 C11 1.529(6)
C3 C4 1.392(7)
C4 C5 1.391(6)
C4 C7 1.533(7)
C5 C6 1.375(7)
C6 C71 1.526(7)
C7 C8 1.541(9)
C7 C9 1.521(7)
C7 C10 1.540(6)
C13 C14 1.498(7)
O101A C102 1.430(10)
O101B C102 1.46(2)
C102 C103 1.510(10)
O32 C21 1.372(5)
C21 C22 1.390(7)
C21 C26 1.403(6)
C22 C23 1.385(6)
C22 C11 1.532(6)
C23 C24 1.388(6)
C24 C25 1.396(7)
C24 C27 1.520(6)
C25 C26 1.375(6)
C26 C31 1.527(7)
C27 C28 1.529(9)
C27 C29 1.539(9)
C27 C30 1.533(7)
O52 C41 1.399(5)
O52 C53 1.453(6)
C41 C42 1.382(5)
C41 C46 1.407(7)
C42 C43 1.382(7)
C42 C31 1.526(7)
C43 C44 1.393(8)
C44 C45 1.393(6)
C44 C47 1.533(7)
C45 C46 1.385(7)
C46 C51 1.524(5)
C47 C48A 1.41(2)
C47 C48B 1.54(2)
C47 C49A 1.52(2)
C47 C49B 1.670(10)
C47 C50A 1.74(2)
C47 C50B 1.550(10)
C53 C54 1.502(9)
O72 C61 1.380(6)
C61 C62 1.391(8)
C61 C66 1.407(7)
C62 C63 1.389(7)
C62 C51 1.512(7)
C63 C64 1.384(7)
C64 C65 1.396(7)
C64 C67 1.536(8)
C65 C66 1.378(7)
C66 C71 1.527(7)
C67 C68 1.517(8)
C67 C69 1.533(7)
C67 C70 1.556(6)
O412 C401 1.391(5)
O412 C413 1.446(6)
C401 C402 1.411(7)
C401 C406 1.400(7)
C402 C403 1.390(6)
C402 C411 1.510(7)
C403 C404 1.376(8)
C404 C405 1.403(8)
C404 C407 1.517(6)
C405 C406 1.390(6)
C406 C471 1.518(7)
C407 C408 1.521(8)
C407 C409 1.530(10)
C407 C410 1.510(10)
C413 C414 1.485(6)
O501 C502 1.730(10)
C502 C503 1.690(10)
O432 C421 1.372(5)
C421 C422 1.402(7)
C421 C426 1.398(8)
C422 C423 1.388(6)
C422 C411 1.522(7)
C423 C424 1.388(7)
C424 C425 1.399(6)
C424 C427 1.535(6)
C425 C426 1.385(6)
C426 C431 1.532(6)
C427 C428 1.546(9)
C427 C429 1.522(7)
C427 C430 1.510(9)
O452 C441 1.402(5)
O452 C453 1.441(6)
C441 C442 1.391(8)
C441 C446 1.386(7)
C442 C443 1.385(6)
C442 C431 1.510(7)
C443 C444 1.390(8)
C444 C445 1.402(8)
C444 C447 1.530(7)
C445 C446 1.393(7)
C446 C451 1.517(7)
C447 C448 1.500(10)
C447 C449 1.480(10)
C447 C450 1.518(9)
C453 C454 1.479(8)
O472 C461 1.375(6)
C461 C462 1.394(7)
C461 C466 1.396(7)
C462 C463 1.378(6)
C462 C451 1.525(7)
C463 C464 1.389(7)
C464 C465 1.388(7)
C464 C467 1.527(7)
C465 C466 1.390(6)
C466 C471 1.508(7)
C467 C468 1.495(9)
C467 C469 1.529(9)
C467 C470 1.526(9)
